data_4021777
loop_
_publ_author_name
'Yuya Tachibana'
'Hiroaki Kawasaki'
'Nobuhiro Kihara'
'Toshikazu Takata'

_publ_contact_author_email ttakata@polymer.titech.ac.jp
_publ_contact_author_name 'Toshikazu Takata'
_publ_section_title
;
 Sequential O- and N-Acylation Protocol for High-Yield Preparation
 and Modification of Rotaxanes: Synthesis, Functionalization,
 Structure, and Intercomponent Interaction of Rotaxanes
;
_journal_name_full 'Journal of Organic Chemistry'
_journal_page_first 5093
_journal_page_last 5104
_journal_paper_doi 10.1021/jo0601563
_journal_volume 71
_journal_year 2006
_chemical_formula_moiety 'C56 H64 N2 O11 '
_chemical_formula_sum 'C56 H64 N2 O11'
_chemical_formula_weight 941.13
_space_group_IT_number 19
_symmetry_cell_setting orthorhombic
_symmetry_Int_Tables_number 19
_symmetry_space_group_name_Hall 'P 2ac 2ab'
_symmetry_space_group_name_H-M 'P 21 21 21'
_audit_creation_date 2003-04-04
_audit_creation_method 'by CrystalStructure v3.00'
_cell_angle_alpha 90
_cell_angle_beta 90
_cell_angle_gamma 90
_cell_formula_units_Z 4
_cell_length_a 14.9969(2)
_cell_length_b 29.4294(4)
_cell_length_c 11.8503(1)
_cell_measurement_reflns_used 67662
_cell_measurement_temperature 296.1
_cell_measurement_theta_max 27.5
_cell_measurement_theta_min 1.7
_cell_volume 5230.1(1)
_computing_cell_refinement PROCESS-AUTO
_computing_data_collection PROCESS-AUTO
_computing_data_reduction CrystalStructure
_computing_publication_material 'CrystalStructure Ver. 3.00'
_computing_structure_refinement CRYSTALS
_computing_structure_solution SIR92
_diffrn_detector_area_resol_mean 10.00
_diffrn_measured_fraction_theta_full 0.9960
_diffrn_measured_fraction_theta_max 0.9982
_diffrn_measurement_device_type 'Rigaku RAXIS-RAPID'
_diffrn_measurement_method \w
_diffrn_radiation_type 'Mo K\a'
_diffrn_radiation_wavelength 0.7107
_diffrn_reflns_av_R_equivalents 0.034
_diffrn_reflns_limit_h_max 19
_diffrn_reflns_limit_h_min 0
_diffrn_reflns_limit_k_max 38
_diffrn_reflns_limit_k_min 0
_diffrn_reflns_limit_l_max 15
_diffrn_reflns_limit_l_min 0
_diffrn_reflns_number 6619
_diffrn_reflns_theta_full 27.50
_diffrn_reflns_theta_max 27.48
_exptl_absorpt_coefficient_mu 0.083
_exptl_absorpt_correction_T_max 0.992
_exptl_absorpt_correction_T_min 0.942
_exptl_absorpt_correction_type integration
_exptl_absorpt_process_details
;
    Higashi, T. (1999). Program for Absorption Correction.
    Rigaku Corporation, Tokyo, Japan.
;
_exptl_crystal_colour colorless
_exptl_crystal_density_diffrn 1.195
_exptl_crystal_density_method 'not measured'
_exptl_crystal_description needle
_exptl_crystal_F_000 2008.00
_exptl_crystal_size_max 0.70
_exptl_crystal_size_mid 0.30
_exptl_crystal_size_min 0.10
_refine_diff_density_max 0.33
_refine_diff_density_min -0.28
_refine_ls_extinction_coef 2114.6(1)
_refine_ls_extinction_method 'Larson (1970) Crystallographic Computing eq. 22'
_refine_ls_goodness_of_fit_ref 1.001
_refine_ls_hydrogen_treatment refall
_refine_ls_number_parameters 731
_refine_ls_number_reflns 6605
_refine_ls_R_factor_gt 0.0450
_refine_ls_shift/su_max 0.0050
_refine_ls_structure_factor_coef Fsqd
_refine_ls_weighting_details 'w = 1/[0.0010Fo^2^ + 1.0000\s^2^(Fo) + 0.0000]/(4Fo^2^)'
_refine_ls_weighting_scheme calc
_refine_ls_wR_factor_ref 0.1210
_reflns_number_gt 4216
_reflns_number_total 6618
_reflns_threshold_expression F^2^>2.0\s(F^2^)
_cod_data_source_file jo0601563si20060409_031640.cif
_cod_original_sg_symbol_H-M 'P 21 21 21 '
_cod_original_formula_sum 'C56 H64 N2 O11 '
_cod_database_code 4021777

loop_
_symmetry_equiv_pos_as_xyz
x,y,z
x+1/2,-y+1/2,-z
-x,y+1/2,-z+1/2
-x+1/2,-y,z+1/2

loop_
_atom_site_label
_atom_site_type_symbol
_atom_site_fract_x
_atom_site_fract_y
_atom_site_fract_z
_atom_site_U_iso_or_equiv
_atom_site_adp_type
_atom_site_occupancy
_atom_site_symmetry_multiplicity
_atom_site_calc_flag
_atom_site_refinement_flags
O1 O 0.7001(1) 0.22561(8) 0.5057(2) 0.0756(6) Uani 1.00 1 d .
O2 O 0.8720(1) 0.41138(6) 0.0636(2) 0.0614(5) Uani 1.00 1 d .
O3 O 0.8825(2) 0.45537(9) -0.0872(2) 0.1032(9) Uani 1.00 1 d .
O4 O 0.9903(1) 0.35989(7) 0.3433(2) 0.0740(6) Uani 1.00 1 d .
O5 O 1.0092(1) 0.29900(8) 0.1462(2) 0.0814(7) Uani 1.00 1 d .
O6 O 0.8921(1) 0.29023(7) -0.1123(2) 0.0778(6) Uani 1.00 1 d .
O7 O 0.7310(1) 0.32009(7) -0.2290(2) 0.0717(6) Uani 1.00 1 d .
O8 O 0.6135(1) 0.38088(7) -0.1664(2) 0.0730(6) Uani 1.00 1 d .
O9 O 0.5921(1) 0.43296(8) 0.0444(2) 0.0764(6) Uani 1.00 1 d .
O10 O 0.7158(3) 0.4500(1) 0.2871(4) 0.070(1) Uiso 0.50 1 d P
O11 O 0.7279(3) 0.4520(1) 0.2093(4) 0.071(1) Uiso 0.50 1 d P
O12 O 0.8741(1) 0.42349(7) 0.3867(2) 0.0831(7) Uani 1.00 1 d .
N1 N 0.7604(1) 0.21079(7) 0.3353(2) 0.0598(6) Uani 1.00 1 d .
N2 N 0.9150(2) 0.1656(1) 0.6709(3) 0.089(1) Uani 1.00 1 d .
C1 C 0.7807(2) 0.14812(9) 0.1984(3) 0.0653(8) Uani 1.00 1 d .
C2 C 0.7969(2) 0.1428(1) 0.0839(3) 0.0745(9) Uani 1.00 1 d .
C3 C 0.7609(2) 0.1061(1) 0.0241(4) 0.091(1) Uani 1.00 1 d .
C4 C 0.7079(3) 0.0765(1) 0.0808(4) 0.095(1) Uani 1.00 1 d .
C5 C 0.6889(2) 0.0802(1) 0.1953(4) 0.089(1) Uani 1.00 1 d .
C6 C 0.7258(2) 0.11735(9) 0.2520(3) 0.0744(9) Uani 1.00 1 d .
C7 C 0.7795(3) 0.1004(2) -0.1005(4) 0.131(2) Uani 1.00 1 d .
C8 C 0.6319(3) 0.0470(1) 0.2567(5) 0.130(2) Uani 1.00 1 d .
C9 C 0.8240(2) 0.1866(1) 0.2626(3) 0.0645(8) Uani 1.00 1 d .
C10 C 0.7638(2) 0.21224(8) 0.4489(2) 0.0571(7) Uani 1.00 1 d .
C11 C 0.8487(2) 0.20009(9) 0.5083(3) 0.0593(7) Uani 1.00 1 d .
C12 C 0.8444(2) 0.1748(1) 0.6058(3) 0.0706(9) Uani 1.00 1 d .
C13 C 0.9932(2) 0.1833(1) 0.6366(4) 0.091(1) Uani 1.00 1 d .
C14 C 1.0040(2) 0.2088(1) 0.5430(4) 0.086(1) Uani 1.00 1 d .
C15 C 0.9308(2) 0.2176(1) 0.4780(3) 0.0754(9) Uani 1.00 1 d .
C16 C 0.6849(2) 0.2320(1) 0.2761(3) 0.0643(8) Uani 1.00 1 d .
C17 C 0.7135(2) 0.27396(8) 0.2123(2) 0.0543(7) Uani 1.00 1 d .
C18 C 0.7756(2) 0.30455(9) 0.2545(2) 0.0573(7) Uani 1.00 1 d .
C19 C 0.8020(2) 0.34228(9) 0.1930(2) 0.0543(7) Uani 1.00 1 d .
C20 C 0.7672(2) 0.34999(8) 0.0873(2) 0.0502(6) Uani 1.00 1 d .
C21 C 0.7033(2) 0.3205(1) 0.0453(3) 0.0626(8) Uani 1.00 1 d .
C22 C 0.6769(2) 0.2831(1) 0.1071(3) 0.0646(8) Uani 1.00 1 d .
C23 C 0.7969(2) 0.3885(1) 0.0119(3) 0.0597(7) Uani 1.00 1 d .
C24 C 0.9083(2) 0.44478(9) 0.0046(3) 0.0617(8) Uani 1.00 1 d .
C25 C 0.9827(2) 0.46767(8) 0.0637(3) 0.0607(7) Uani 1.00 1 d .
C26 C 1.0074(2) 0.4572(1) 0.1721(3) 0.0674(8) Uani 1.00 1 d .
C27 C 1.0757(2) 0.4809(1) 0.2264(3) 0.079(1) Uani 1.00 1 d .
C28 C 1.1179(2) 0.5151(1) 0.1666(4) 0.083(1) Uani 1.00 1 d .
C29 C 1.0957(2) 0.5261(1) 0.0575(4) 0.079(1) Uani 1.00 1 d .
C30 C 1.0268(2) 0.50248(8) 0.0063(3) 0.0677(8) Uani 1.00 1 d .
C31 C 1.1020(3) 0.4691(2) 0.3457(4) 0.118(2) Uani 1.00 1 d .
C32 C 1.1435(3) 0.5642(1) -0.0052(5) 0.120(2) Uani 1.00 1 d .
C33 C 1.0636(2) 0.3307(1) 0.3175(3) 0.080(1) Uani 1.00 1 d .
C34 C 1.0739(2) 0.3288(1) 0.1936(3) 0.085(1) Uani 1.00 1 d .
C35 C 0.9936(2) 0.3074(1) 0.0308(3) 0.078(1) Uani 1.00 1 d .
C36 C 0.9268(2) 0.2731(1) -0.0102(3) 0.0719(9) Uani 1.00 1 d .
C37 C 0.8263(2) 0.2615(1) -0.1595(3) 0.079(1) Uani 1.00 1 d .
C38 C 0.7881(2) 0.2835(1) -0.2624(3) 0.079(1) Uani 1.00 1 d .
C39 C 0.6939(2) 0.34546(9) -0.3137(2) 0.0597(7) Uani 1.00 1 d .
C40 C 0.7144(2) 0.3412(1) -0.4263(3) 0.0676(8) Uani 1.00 1 d .
C41 C 0.6755(2) 0.3690(1) -0.5057(3) 0.0761(9) Uani 1.00 1 d .
C42 C 0.6158(3) 0.4010(1) -0.4731(3) 0.083(1) Uani 1.00 1 d .
C43 C 0.5934(2) 0.4059(1) -0.3607(3) 0.077(1) Uani 1.00 1 d .
C44 C 0.6319(2) 0.37825(9) -0.2799(2) 0.0629(8) Uani 1.00 1 d .
C45 C 0.5401(2) 0.4085(1) -0.1349(3) 0.0734(9) Uani 1.00 1 d .
C46 C 0.5278(2) 0.4049(1) -0.0090(3) 0.079(1) Uani 1.00 1 d .
C47 C 0.5918(3) 0.4286(2) 0.1628(3) 0.097(1) Uani 1.00 1 d .
C48 C 0.6512(4) 0.4631(1) 0.2119(4) 0.151(2) Uani 1.00 1 d .
C49 C 0.7847(2) 0.4799(1) 0.2974(5) 0.119(2) Uani 1.00 1 d .
C50 C 0.8193(3) 0.4617(1) 0.4081(5) 0.107(1) Uani 1.00 1 d .
C51 C 0.9109(2) 0.4018(1) 0.4785(3) 0.078(1) Uani 1.00 1 d .
C52 C 0.8910(3) 0.4107(1) 0.5890(4) 0.101(1) Uani 1.00 1 d .
C53 C 0.9289(4) 0.3877(2) 0.6755(4) 0.125(2) Uani 1.00 1 d .
C54 C 0.9885(4) 0.3546(2) 0.6527(4) 0.122(2) Uani 1.00 1 d .
C55 C 1.0112(3) 0.3439(1) 0.5422(3) 0.093(1) Uani 1.00 1 d .
C56 C 0.9728(2) 0.3673(1) 0.4551(3) 0.0717(9) Uani 1.00 1 d .
H1 H 0.8332(2) 0.1644(1) 0.0459(3) 0.089(1) Uiso 1.00 1 c .
H2 H 0.6824(3) 0.0519(1) 0.0399(4) 0.115(2) Uiso 1.00 1 c .
H3 H 0.7130(2) 0.12149(9) 0.3298(3) 0.089(1) Uiso 1.00 1 c .
H4 H 0.8391(3) 0.1090(2) -0.1171(4) 0.158(2) Uiso 1.00 1 c .
H5 H 0.7394(3) 0.1191(2) -0.1417(4) 0.158(2) Uiso 1.00 1 c .
H6 H 0.7707(3) 0.0695(2) -0.1212(4) 0.158(2) Uiso 1.00 1 c .
H7 H 0.6093(3) 0.0255(1) 0.2041(5) 0.156(2) Uiso 1.00 1 c .
H8 H 0.6655(3) 0.0317(1) 0.3130(5) 0.156(2) Uiso 1.00 1 c .
H9 H 0.5837(3) 0.0627(1) 0.2910(5) 0.156(2) Uiso 1.00 1 c .
H10 H 0.875(2) 0.172(1) 0.303(3) 0.074(9) Uiso 1.00 1 c .
H11 H 0.846(2) 0.2061(9) 0.203(2) 0.060(8) Uiso 1.00 1 c .
H12 H 0.7879(2) 0.1635(1) 0.6287(3) 0.084(1) Uiso 1.00 1 c .
H13 H 1.0440(2) 0.1776(1) 0.6823(4) 0.109(2) Uiso 1.00 1 c .
H14 H 1.0614(2) 0.2200(1) 0.5237(4) 0.103(2) Uiso 1.00 1 c .
H15 H 0.9363(2) 0.2359(1) 0.4123(3) 0.090(1) Uiso 1.00 1 c .
H16 H 0.653(2) 0.2093(9) 0.222(2) 0.056(7) Uiso 1.00 1 c .
H17 H 0.640(2) 0.241(1) 0.335(3) 0.09(1) Uiso 1.00 1 c .
H18 H 0.801(2) 0.2994(9) 0.329(3) 0.061(7) Uiso 1.00 1 c .
H19 H 0.843(2) 0.3621(9) 0.230(2) 0.060(7) Uiso 1.00 1 c .
H20 H 0.676(2) 0.3237(9) -0.033(2) 0.062(7) Uiso 1.00 1 c .
H21 H 0.638(2) 0.264(1) 0.076(3) 0.072(9) Uiso 1.00 1 c .
H22 H 0.823(2) 0.3777(9) -0.066(3) 0.073(9) Uiso 1.00 1 c .
H23 H 0.752(2) 0.4098(9) -0.001(2) 0.060(7) Uiso 1.00 1 c .
H24 H 0.982(2) 0.435(1) 0.212(2) 0.059(8) Uiso 1.00 1 c .
H25 H 1.1649(2) 0.5314(1) 0.2020(4) 0.100(2) Uiso 1.00 1 c .
H26 H 1.0098(2) 0.50944(8) -0.0690(3) 0.081(1) Uiso 1.00 1 c .
H27 H 1.1502(3) 0.4878(2) 0.3690(4) 0.141(2) Uiso 1.00 1 c .
H28 H 1.1193(3) 0.4381(2) 0.3494(4) 0.142(2) Uiso 1.00 1 c .
H29 H 1.0523(3) 0.4741(2) 0.3940(4) 0.142(2) Uiso 1.00 1 c .
H30 H 1.1886(3) 0.5765(1) 0.0420(5) 0.144(2) Uiso 1.00 1 c .
H31 H 1.1699(3) 0.5522(1) -0.0716(5) 0.144(2) Uiso 1.00 1 c .
H32 H 1.1025(3) 0.5875(1) -0.0251(5) 0.144(2) Uiso 1.00 1 c .
H33 H 1.0515(2) 0.3011(1) 0.3457(3) 0.097(1) Uiso 1.00 1 c .
H34 H 1.1169(2) 0.3419(1) 0.3508(3) 0.096(1) Uiso 1.00 1 c .
H35 H 1.1320(2) 0.3182(1) 0.1754(3) 0.102(2) Uiso 1.00 1 c .
H36 H 1.0659(2) 0.3584(1) 0.1636(3) 0.101(2) Uiso 1.00 1 c .
H37 H 0.9706(2) 0.3372(1) 0.0214(3) 0.094(1) Uiso 1.00 1 c .
H38 H 1.0477(2) 0.3045(1) -0.0102(3) 0.094(1) Uiso 1.00 1 c .
H39 H 0.885(3) 0.264(1) 0.043(3) 0.11(1) Uiso 1.00 1 c .
H40 H 0.952(2) 0.239(1) -0.022(3) 0.076(9) Uiso 1.00 1 c .
H41 H 0.7804(2) 0.2571(1) -0.1052(3) 0.095(1) Uiso 1.00 1 c .
H42 H 0.8521(2) 0.2331(1) -0.1784(3) 0.095(1) Uiso 1.00 1 c .
H43 H 0.7551(2) 0.2616(1) -0.3037(3) 0.095(1) Uiso 1.00 1 c .
H44 H 0.8350(2) 0.2950(1) -0.3081(3) 0.095(1) Uiso 1.00 1 c .
H45 H 0.7557(2) 0.3185(1) -0.4496(3) 0.081(1) Uiso 1.00 1 c .
H46 H 0.6902(2) 0.3657(1) -0.5833(3) 0.091(1) Uiso 1.00 1 c .
H47 H 0.5901(3) 0.4206(1) -0.5279(3) 0.100(2) Uiso 1.00 1 c .
H48 H 0.5515(2) 0.4285(1) -0.3389(3) 0.092(1) Uiso 1.00 1 c .
H49 H 0.4878(2) 0.3981(1) -0.1719(3) 0.088(1) Uiso 1.00 1 c .
H50 H 0.5513(2) 0.4391(1) -0.1558(3) 0.088(1) Uiso 1.00 1 c .
H51 H 0.4699(2) 0.4154(1) 0.0105(3) 0.095(1) Uiso 1.00 1 c .
H52 H 0.5345(2) 0.3743(1) 0.0150(3) 0.095(1) Uiso 1.00 1 c .
H53 H 0.534(3) 0.434(2) 0.186(4) 0.14(2) Uiso 1.00 1 c .
H54 H 0.619(2) 0.395(1) 0.191(3) 0.10(1) Uiso 1.00 1 c .
H55 H 0.6203(4) 0.4754(1) 0.2749(4) 0.182(3) Uiso 1.00 1 c .
H56 H 0.6605(4) 0.4863(1) 0.1573(4) 0.182(3) Uiso 1.00 1 c .
H57 H 0.7585(2) 0.5089(1) 0.3096(5) 0.143(2) Uiso 1.00 1 c .
H58 H 0.8337(2) 0.4829(1) 0.2472(5) 0.143(2) Uiso 1.00 1 c .
H59 H 0.8531(3) 0.4845(1) 0.4455(5) 0.129(2) Uiso 1.00 1 c .
H60 H 0.7700(3) 0.4533(1) 0.4539(5) 0.129(2) Uiso 1.00 1 c .
H61 H 0.8492(3) 0.4338(1) 0.6076(4) 0.121(2) Uiso 1.00 1 c .
H62 H 0.9139(4) 0.3940(2) 0.7518(4) 0.151(2) Uiso 1.00 1 c .
H63 H 1.0162(4) 0.3381(2) 0.7120(4) 0.147(2) Uiso 1.00 1 c .
H64 H 1.0533(3) 0.3209(1) 0.5244(3) 0.112(2) Uiso 1.00 1 c .

loop_
_atom_site_aniso_label
_atom_site_aniso_U_11
_atom_site_aniso_U_22
_atom_site_aniso_U_33
_atom_site_aniso_U_12
_atom_site_aniso_U_13
_atom_site_aniso_U_23
O1 0.064(1) 0.088(1) 0.076(1) 0.006(1) 0.008(1) -0.015(1)
O2 0.061(1) 0.059(1) 0.065(1) -0.0043(9) -0.0054(9) 0.0098(9)
O3 0.117(2) 0.102(2) 0.090(2) -0.029(2) -0.025(2) 0.039(2)
O4 0.070(1) 0.084(1) 0.068(1) 0.009(1) -0.011(1) -0.007(1)
O5 0.084(1) 0.087(1) 0.074(1) 0.007(1) -0.018(1) -0.006(1)
O6 0.092(1) 0.079(1) 0.062(1) 0.012(1) -0.014(1) -0.002(1)
O7 0.088(1) 0.071(1) 0.056(1) 0.024(1) -0.010(1) -0.004(1)
O8 0.079(1) 0.088(1) 0.052(1) 0.024(1) -0.005(1) -0.001(1)
O9 0.074(1) 0.099(2) 0.057(1) 0.009(1) -0.002(1) -0.009(1)
O12 0.081(1) 0.070(1) 0.098(2) 0.003(1) 0.011(1) -0.018(1)
N1 0.061(1) 0.051(1) 0.067(1) 0.006(1) 0.006(1) 0.001(1)
N2 0.095(2) 0.092(2) 0.079(2) 0.017(2) -0.008(2) -0.000(2)
C1 0.063(1) 0.055(1) 0.078(2) 0.009(1) -0.004(1) -0.008(1)
C2 0.067(2) 0.081(2) 0.076(2) 0.011(2) -0.004(2) -0.008(2)
C3 0.069(2) 0.101(2) 0.102(3) 0.015(2) -0.017(2) -0.031(2)
C4 0.079(2) 0.090(2) 0.117(3) 0.013(2) -0.019(2) -0.037(2)
C5 0.064(2) 0.068(2) 0.136(4) 0.000(2) -0.013(2) -0.005(2)
C6 0.075(2) 0.058(1) 0.090(2) 0.004(1) -0.002(2) -0.002(2)
C7 0.107(3) 0.192(5) 0.096(3) 0.023(3) -0.026(3) -0.059(3)
C8 0.107(3) 0.079(2) 0.205(5) -0.018(2) -0.006(4) -0.013(3)
C9 0.063(2) 0.061(2) 0.069(2) 0.004(1) 0.009(2) -0.006(2)
C10 0.061(1) 0.043(1) 0.068(2) -0.004(1) 0.007(1) -0.004(1)
C11 0.063(1) 0.047(1) 0.068(2) -0.003(1) 0.003(1) -0.010(1)
C12 0.072(2) 0.063(2) 0.077(2) 0.005(1) 0.004(2) -0.000(2)
C13 0.078(2) 0.098(3) 0.096(3) 0.014(2) -0.020(2) -0.019(2)
C14 0.067(2) 0.082(2) 0.108(3) -0.009(2) -0.009(2) -0.008(2)
C15 0.070(2) 0.068(2) 0.089(2) -0.014(1) -0.001(2) -0.001(2)
C16 0.059(1) 0.058(1) 0.075(2) 0.001(1) 0.003(2) 0.006(1)
C17 0.055(1) 0.050(1) 0.059(1) 0.005(1) 0.004(1) -0.003(1)
C18 0.067(1) 0.057(1) 0.048(1) 0.002(1) -0.004(1) -0.003(1)
C19 0.058(1) 0.049(1) 0.056(1) 0.001(1) -0.006(1) -0.007(1)
C20 0.050(1) 0.047(1) 0.054(1) 0.006(1) -0.001(1) -0.002(1)
C21 0.066(2) 0.059(2) 0.062(2) 0.001(1) -0.015(1) 0.001(1)
C22 0.063(1) 0.061(2) 0.070(2) -0.007(1) -0.013(1) -0.004(2)
C23 0.061(1) 0.058(1) 0.060(2) 0.004(1) -0.007(1) 0.008(1)
C24 0.066(1) 0.053(1) 0.067(2) 0.007(1) 0.003(1) 0.011(1)
C25 0.055(1) 0.049(1) 0.078(2) 0.007(1) 0.007(1) 0.003(1)
C26 0.062(2) 0.058(2) 0.083(2) -0.004(1) -0.001(2) 0.009(2)
C27 0.065(2) 0.071(2) 0.100(2) -0.005(2) -0.008(2) 0.006(2)
C28 0.067(2) 0.064(2) 0.119(3) -0.011(2) 0.001(2) -0.007(2)
C29 0.071(2) 0.055(2) 0.110(3) -0.003(1) 0.021(2) 0.007(2)
C30 0.069(2) 0.049(1) 0.085(2) 0.006(1) 0.019(2) 0.005(1)
C31 0.111(3) 0.127(3) 0.116(3) -0.030(3) -0.046(3) 0.022(3)
C32 0.118(3) 0.082(2) 0.160(4) -0.031(2) 0.027(3) 0.021(3)
C33 0.074(2) 0.085(2) 0.082(2) 0.010(2) -0.020(2) -0.008(2)
C34 0.064(2) 0.100(3) 0.090(2) 0.015(2) -0.011(2) -0.014(2)
C35 0.074(2) 0.090(2) 0.070(2) 0.026(2) -0.001(2) -0.009(2)
C36 0.075(2) 0.075(2) 0.065(2) 0.019(2) -0.013(2) -0.004(2)
C37 0.100(2) 0.068(2) 0.069(2) 0.020(2) -0.017(2) -0.013(2)
C38 0.097(2) 0.073(2) 0.067(2) 0.020(2) -0.016(2) -0.013(2)
C39 0.067(2) 0.057(1) 0.054(1) 0.005(1) -0.011(1) -0.002(1)
C40 0.075(2) 0.069(2) 0.059(2) 0.007(1) -0.006(1) -0.009(1)
C41 0.094(2) 0.082(2) 0.052(2) 0.003(2) -0.008(2) 0.001(2)
C42 0.103(2) 0.091(2) 0.056(2) 0.023(2) -0.010(2) 0.010(2)
C43 0.088(2) 0.077(2) 0.066(2) 0.021(2) -0.009(2) -0.001(2)
C44 0.070(2) 0.066(2) 0.052(1) 0.005(1) -0.009(1) -0.003(1)
C45 0.061(2) 0.093(2) 0.067(2) 0.011(2) -0.007(1) -0.011(2)
C46 0.059(1) 0.110(3) 0.070(2) -0.002(2) 0.004(1) -0.003(2)
C47 0.104(3) 0.130(3) 0.058(2) 0.030(3) -0.005(2) -0.011(2)
C48 0.228(6) 0.108(3) 0.118(4) 0.077(4) -0.097(4) -0.049(3)
C49 0.076(2) 0.060(2) 0.221(6) 0.011(2) 0.010(3) -0.020(3)
C50 0.097(2) 0.061(2) 0.165(4) -0.002(2) 0.037(3) -0.024(3)
C51 0.078(2) 0.078(2) 0.077(2) -0.024(2) 0.003(2) -0.017(2)
C52 0.101(3) 0.109(3) 0.093(3) -0.026(2) 0.020(2) -0.034(3)
C53 0.121(3) 0.184(5) 0.071(3) -0.047(4) 0.017(3) -0.039(3)
C54 0.125(4) 0.176(5) 0.066(2) -0.042(4) -0.009(3) 0.005(3)
C55 0.095(2) 0.111(3) 0.074(2) -0.015(2) -0.016(2) -0.002(2)
C56 0.075(2) 0.075(2) 0.066(2) -0.015(2) -0.008(2) -0.008(2)

loop_
_atom_type_symbol
_atom_type_description
_atom_type_scat_dispersion_real
_atom_type_scat_dispersion_imag
_atom_type_scat_source
C C 0.006 0.003
;
International Tables for Crystallography
(1992, Vol. C, Tables 4.2.6.8 and 6.1.1.4)
;
H H 0.000 0.000
;
International Tables for Crystallography
(1992, Vol. C, Table 6.1.1.4)
;
N N 0.011 0.006
;
International Tables for Crystallography
(1992, Vol. C, Tables 4.2.6.8 and 6.1.1.4)
;
O O 0.017 0.010
;
International Tables for Crystallography
(1992, Vol. C, Tables 4.2.6.8 and 6.1.1.4)
;

loop_
_geom_angle_atom_site_label_1
_geom_angle_atom_site_label_2
_geom_angle_atom_site_label_3
_geom_angle
_geom_angle_publ_flag
C23 O2 C24 116.2(2) yes
C33 O4 C56 116.8(3) yes
C34 O5 C35 112.8(3) yes
C36 O6 C37 112.5(2) yes
C38 O7 C39 116.8(2) yes
C44 O8 C45 116.5(2) yes
C46 O9 C47 112.9(3) yes
O11 O10 C48 58.9(4) yes
O11 O10 C49 84.3(5) yes
C48 O10 C49 114.4(5) yes
O10 O11 C48 78.8(5) yes
O10 O11 C49 59.3(4) yes
C48 O11 C49 111.2(4) yes
C50 O12 C51 117.3(3) yes
C9 N1 C10 125.2(2) yes
C9 N1 C16 115.2(3) yes
C10 N1 C16 119.5(2) yes
C12 N2 C13 115.9(3) yes
C2 C1 C6 118.7(3) yes
C2 C1 C9 120.1(3) yes
C6 C1 C9 121.2(3) yes
C1 C2 C3 121.0(4) yes
C1 C2 H1 119.2(4) no
C3 C2 H1 119.9(4) no
C2 C3 C4 118.1(4) yes
C2 C3 C7 120.6(4) yes
C4 C3 C7 121.3(4) yes
C3 C4 C5 123.5(4) yes
C3 C4 H2 118.2(5) no
C5 C4 H2 118.3(5) no
C4 C5 C6 116.7(4) yes
C4 C5 C8 122.9(4) yes
C6 C5 C8 120.4(4) yes
C1 C6 C5 121.9(3) yes
C1 C6 H3 118.9(4) no
C5 C6 H3 119.2(4) no
C3 C7 H4 110.3(5) no
C3 C7 H5 108.7(5) no
H4 C7 H5 109.5(6) no
C3 C7 H6 109.5(5) no
H4 C7 H6 109.5(6) no
H5 C7 H6 109.5(6) no
C5 C8 H7 108.7(5) no
C5 C8 H8 110.5(5) no
H7 C8 H8 109.5(6) no
C5 C8 H9 109.1(5) no
H7 C8 H9 109.5(6) no
H8 C8 H9 109.5(6) no
N1 C9 C1 112.3(2) yes
N1 C9 H10 114.8(2) no
C1 C9 H10 104.8(2) no
N1 C9 H11 111.3(2) no
C1 C9 H11 103.0(2) no
H10 C9 H11 109.8(2) no
O1 C10 N1 121.7(3) yes
O1 C10 C11 118.6(3) yes
N1 C10 C11 119.6(2) yes
C10 C11 C12 118.9(2) yes
C10 C11 C15 123.1(3) yes
C12 C11 C15 117.5(3) yes
N2 C12 C11 123.9(3) yes
N2 C12 H12 118.1(4) no
C11 C12 H12 118.1(4) no
N2 C13 C14 124.6(3) yes
N2 C13 H13 117.2(4) no
C14 C13 H13 118.1(5) no
C13 C14 C15 118.2(3) yes
C13 C14 H14 120.0(4) no
C15 C14 H14 121.7(4) no
C11 C15 C14 119.9(3) yes
C11 C15 H15 120.1(4) no
C14 C15 H15 120.0(4) no
N1 C16 C17 111.6(2) yes
N1 C16 H16 112.0(2) no
C17 C16 H16 110.1(2) no
N1 C16 H17 106.9(2) no
C17 C16 H17 109.1(2) no
H16 C16 H17 106.9(2) no
C16 C17 C18 122.7(2) yes
C16 C17 C22 119.8(3) yes
C18 C17 C22 117.5(2) yes
C17 C18 C19 121.5(2) yes
C17 C18 H18 119.1(2) no
C19 C18 H18 119.4(2) no
C18 C19 C20 120.1(2) yes
C18 C19 H19 115.7(2) no
C20 C19 H19 124.1(2) no
C19 C20 C21 119.1(2) yes
C19 C20 C23 123.4(2) yes
C21 C20 C23 117.5(2) yes
C20 C21 C22 120.5(3) yes
C20 C21 H20 122.8(2) no
C22 C21 H20 116.6(2) no
C17 C22 C21 121.2(3) yes
C17 C22 H21 120.0(2) no
C21 C22 H21 118.7(2) no
O2 C23 C20 109.1(2) yes
O2 C23 H22 102.9(2) no
C20 C23 H22 113.6(2) no
O2 C23 H23 108.5(2) no
C20 C23 H23 112.9(2) no
H22 C23 H23 109.3(2) no
O2 C24 O3 122.8(3) yes
O2 C24 C25 113.4(2) yes
O3 C24 C25 123.8(3) yes
C24 C25 C26 123.1(3) yes
C24 C25 C30 117.4(3) yes
C26 C25 C30 119.5(3) yes
C25 C26 C27 121.2(3) yes
C25 C26 H24 123.1(2) no
C27 C26 H24 115.7(2) no
C26 C27 C28 117.5(3) yes
C26 C27 C31 120.6(3) yes
C28 C27 C31 121.9(3) yes
C27 C28 C29 122.8(3) yes
C27 C28 H25 118.7(4) no
C29 C28 H25 118.4(4) no
C28 C29 C30 118.4(3) yes
C28 C29 C32 121.2(4) yes
C30 C29 C32 120.4(4) yes
C25 C30 C29 120.5(3) yes
C25 C30 H26 119.3(3) no
C29 C30 H26 120.2(4) no
C27 C31 H27 109.8(5) no
C27 C31 H28 109.7(5) no
H27 C31 H28 109.5(6) no
C27 C31 H29 108.9(5) no
H27 C31 H29 109.5(6) no
H28 C31 H29 109.5(6) no
C29 C32 H30 109.1(5) no
C29 C32 H31 108.9(5) no
H30 C32 H31 109.5(6) no
C29 C32 H32 110.4(5) no
H30 C32 H32 109.5(6) no
H31 C32 H32 109.5(6) no
O4 C33 C34 108.4(3) yes
O4 C33 H33 109.2(4) no
C34 C33 H33 109.6(4) no
O4 C33 H34 110.4(4) no
C34 C33 H34 109.7(4) no
H33 C33 H34 109.5(4) no
O5 C34 C33 110.1(3) yes
O5 C34 H35 109.5(4) no
C33 C34 H35 109.5(4) no
O5 C34 H36 109.4(4) no
C33 C34 H36 108.9(4) no
H35 C34 H36 109.5(5) no
O5 C35 C36 107.9(3) yes
O5 C35 H37 109.6(4) no
C36 C35 H37 109.8(4) no
O5 C35 H38 109.9(4) no
C36 C35 H38 110.1(4) no
H37 C35 H38 109.5(4) no
O6 C36 C35 106.5(3) yes
O6 C36 H39 115.9(2) no
C35 C36 H39 115.8(2) no
O6 C36 H40 110.4(2) no
C35 C36 H40 115.7(2) no
H39 C36 H40 92.3(3) no
O6 C37 C38 109.4(3) yes
O6 C37 H41 108.6(4) no
C38 C37 H41 109.5(4) no
O6 C37 H42 109.6(4) no
C38 C37 H42 110.2(4) no
H41 C37 H42 109.5(4) no
O7 C38 C37 109.2(3) yes
O7 C38 H43 110.0(4) no
C37 C38 H43 109.1(4) no
O7 C38 H44 109.5(4) no
C37 C38 H44 109.6(4) no
H43 C38 H44 109.5(4) no
O7 C39 C40 124.8(3) yes
O7 C39 C44 115.9(2) yes
C40 C39 C44 119.4(3) yes
C39 C40 C41 120.9(3) yes
C39 C40 H45 119.5(4) no
C41 C40 H45 119.6(4) no
C40 C41 C42 119.9(3) yes
C40 C41 H46 120.2(4) no
C42 C41 H46 119.9(4) no
C41 C42 C43 120.6(3) yes
C41 C42 H47 119.6(4) no
C43 C42 H47 119.8(4) no
C42 C43 C44 120.2(3) yes
C42 C43 H48 119.8(4) no
C44 C43 H48 120.0(4) no
O8 C44 C39 116.9(2) yes
O8 C44 C43 124.0(3) yes
C39 C44 C43 119.1(3) yes
O8 C45 C46 108.4(3) yes
O8 C45 H49 109.5(3) no
C46 C45 H49 109.5(4) no
O8 C45 H50 109.7(3) no
C46 C45 H50 110.3(4) no
H49 C45 H50 109.5(4) no
O9 C46 C45 108.5(3) yes
O9 C46 H51 108.8(4) no
C45 C46 H51 109.2(4) no
O9 C46 H52 110.2(4) no
C45 C46 H52 110.5(4) no
H51 C46 H52 109.5(4) no
O9 C47 C48 109.3(4) yes
O9 C47 H53 106.7(3) no
C48 C47 H53 109.8(3) no
O9 C47 H54 111.7(2) no
C48 C47 H54 106.3(2) no
H53 C47 H54 113.1(4) no
O10 C48 O11 42.3(3) yes
O10 C48 C47 119.4(4) yes
O11 C48 C47 112.7(4) yes
O10 C48 H55 86.6(5) no
O11 C48 H55 126.3(7) no
C47 C48 H55 106.2(6) no
O10 C48 H56 122.6(6) no
O11 C48 H56 92.1(6) no
C47 C48 H56 108.4(6) no
H55 C48 H56 109.5(7) no
O10 C49 O11 36.4(2) yes
O10 C49 C50 96.3(4) yes
O11 C49 C50 125.2(3) yes
O10 C49 H57 106.2(5) no
O11 C49 H57 110.1(5) no
C50 C49 H57 109.1(5) no
O10 C49 H58 126.1(5) no
O11 C49 H58 92.9(5) no
C50 C49 H58 108.2(5) no
H57 C49 H58 109.5(6) no
O12 C50 C49 109.0(4) yes
O12 C50 H59 109.5(5) no
C49 C50 H59 109.8(5) no
O12 C50 H60 110.3(5) no
C49 C50 H60 108.8(5) no
H59 C50 H60 109.5(5) no
O12 C51 C52 125.5(4) yes
O12 C51 C56 116.4(3) yes
C52 C51 C56 118.1(4) yes
C51 C52 C53 122.5(4) yes
C51 C52 H61 120.1(5) no
C53 C52 H61 117.4(6) no
C52 C53 C54 119.2(4) yes
C52 C53 H62 121.4(6) no
C54 C53 H62 119.3(6) no
C53 C54 C55 121.0(5) yes
C53 C54 H63 120.8(6) no
C55 C54 H63 118.2(6) no
C54 C55 C56 119.6(4) yes
C54 C55 H64 122.3(5) no
C56 C55 H64 118.1(5) no
O4 C56 C51 115.7(3) yes
O4 C56 C55 124.7(3) yes
C51 C56 C55 119.6(3) yes

loop_
_geom_bond_atom_site_label_1
_geom_bond_atom_site_label_2
_geom_bond_distance
_geom_bond_publ_flag
O1 C10 1.234(3) yes
O2 C23 1.448(3) yes
O2 C24 1.324(3) yes
O3 C24 1.196(4) yes
O4 C33 1.428(4) yes
O4 C56 1.368(4) yes
O5 C34 1.424(4) yes
O5 C35 1.409(4) yes
O6 C36 1.410(4) yes
O6 C37 1.414(4) yes
O7 C38 1.432(4) yes
O7 C39 1.369(3) yes
O8 C44 1.376(3) yes
O8 C45 1.418(3) yes
O9 C46 1.418(4) yes
O9 C47 1.409(4) yes
O10 O11 0.941(5) yes
O10 C48 1.371(6) yes
O10 C49 1.363(5) yes
O11 C48 1.197(7) yes
O11 C49 1.577(6) yes
O12 C50 1.417(4) yes
O12 C51 1.376(4) yes
N1 C9 1.469(4) yes
N1 C10 1.349(3) yes
N1 C16 1.472(4) yes
N2 C12 1.338(4) yes
N2 C13 1.348(5) yes
C1 C2 1.388(4) yes
C1 C6 1.379(4) yes
C1 C9 1.510(4) yes
C2 C3 1.400(5) yes
C2 H1 0.950(4) no
C3 C4 1.357(6) yes
C3 C7 1.512(6) yes
C4 C5 1.391(6) yes
C4 H2 0.950(6) no
C5 C6 1.398(5) yes
C5 C8 1.487(6) yes
C6 H3 0.950(5) no
C7 H4 0.950(6) no
C7 H5 0.950(7) no
C7 H6 0.950(7) no
C8 H7 0.950(7) no
C8 H8 0.950(7) no
C8 H9 0.950(6) no
C9 H10 1.00(3) no
C9 H11 0.97(3) no
C10 C11 1.498(4) yes
C11 C12 1.376(4) yes
C11 C15 1.383(4) yes
C12 H12 0.950(4) no
C13 C14 1.348(5) yes
C13 H13 0.950(5) no
C14 C15 1.366(5) yes
C14 H14 0.950(5) no
C15 H15 0.950(5) no
C16 C17 1.508(4) yes
C16 H16 1.05(3) no
C16 H17 1.01(3) no
C17 C18 1.389(4) yes
C17 C22 1.389(4) yes
C18 C19 1.386(4) yes
C18 H18 0.97(3) no
C19 C20 1.376(4) yes
C19 H19 0.95(3) no
C20 C21 1.386(4) yes
C20 C23 1.511(4) yes
C21 C22 1.378(4) yes
C21 H20 1.02(3) no
C22 H21 0.90(3) no
C23 H22 1.05(3) no
C23 H23 0.93(2) no
C24 C25 1.480(4) yes
C25 C26 1.371(4) yes
C25 C30 1.396(4) yes
C26 C27 1.396(4) yes
C26 H24 0.90(3) no
C27 C28 1.384(5) yes
C27 C31 1.508(5) yes
C28 C29 1.373(5) yes
C28 H25 0.950(5) no
C29 C30 1.386(4) yes
C29 C32 1.525(5) yes
C30 H26 0.950(4) no
C31 H27 0.950(6) no
C31 H28 0.950(6) no
C31 H29 0.950(6) no
C32 H30 0.950(6) no
C32 H31 0.950(7) no
C32 H32 0.950(6) no
C33 C34 1.478(5) yes
C33 H33 0.950(5) no
C33 H34 0.950(4) no
C34 H35 0.950(4) no
C34 H36 0.950(5) no
C35 C36 1.503(5) yes
C35 H37 0.950(5) no
C35 H38 0.950(4) no
C36 H39 0.93(4) no
C36 H40 1.09(3) no
C37 C38 1.494(4) yes
C37 H41 0.950(5) no
C37 H42 0.950(4) no
C38 H43 0.950(5) no
C38 H44 0.950(5) no
C39 C40 1.376(4) yes
C39 C44 1.398(4) yes
C40 C41 1.377(4) yes
C40 H45 0.950(4) no
C41 C42 1.356(5) yes
C41 H46 0.950(4) no
C42 C43 1.381(5) yes
C42 H47 0.950(5) no
C43 C44 1.384(4) yes
C43 H48 0.950(5) no
C45 C46 1.507(4) yes
C45 H49 0.950(4) no
C45 H50 0.950(5) no
C46 H51 0.950(4) no
C46 H52 0.950(5) no
C47 C48 1.469(7) yes
C47 H53 0.93(5) no
C47 H54 1.13(4) no
C48 H55 0.950(7) no
C48 H56 0.950(6) no
C49 C50 1.509(7) yes
C49 H57 0.950(5) no
C49 H58 0.950(6) no
C50 H59 0.950(5) no
C50 H60 0.950(6) no
C51 C52 1.369(5) yes
C51 C56 1.403(5) yes
C52 C53 1.354(7) yes
C52 H61 0.950(6) no
C53 C54 1.348(7) yes
C53 H62 0.950(6) no
C54 C55 1.389(6) yes
C54 H63 0.950(7) no
C55 C56 1.368(5) yes
C55 H64 0.950(6) no

loop_
_geom_contact_atom_site_label_1
_geom_contact_atom_site_label_2
_geom_contact_site_symmetry_2
_geom_contact_distance
_geom_contact_publ_flag
O1 N1 . 2.256(3) yes
O1 C10 . 1.234(3) yes
O1 C11 . 2.352(3) yes
O1 C12 . 2.885(4) yes
O1 C14 2_456 3.564(4) yes
O1 C15 . 3.485(4) yes
O1 C16 . 2.738(4) yes
O1 C33 2_456 3.364(4) yes
O1 C38 1_556 3.493(4) yes
O1 C40 1_556 3.501(4) yes
O1 C55 2_456 3.540(5) yes
O1 H12 . 2.68(1) no
O1 H14 2_456 2.65(2) no
O1 H16 . 3.47(9) no
O1 H17 . 2.26(8) no
O1 H18 . 3.38(9) no
O1 H33 2_456 2.95(2) no
O1 H34 2_456 2.90(3) no
O1 H43 1_556 2.63(4) no
O1 H45 1_556 2.91(4) no
O1 H64 2_456 2.62(3) no
O2 O3 . 2.213(3) yes
O2 O11 . 3.013(5) yes
O2 C19 . 2.755(3) yes
O2 C20 . 2.411(3) yes
O2 C23 . 1.448(3) yes
O2 C24 . 1.324(3) yes
O2 C25 . 2.345(3) yes
O2 C26 . 2.756(4) yes
O2 C35 . 3.584(4) yes
O2 H19 . 2.49(7) no
O2 H22 . 1.97(6) no
O2 H23 . 1.95(5) no
O2 H24 . 2.51(7) no
O2 H36 . 3.50(1) no
O2 H37 . 2.68(1) no
O2 H58 . 3.08(2) no
O3 O10 4_664 3.486(5) yes
O3 C23 . 2.627(4) yes
O3 C24 . 1.196(4) yes
O3 C25 . 2.364(4) yes
O3 C26 . 3.599(4) yes
O3 C30 . 2.799(4) yes
O3 C48 4_664 3.418(5) yes
O3 C49 4_664 3.433(5) yes
O3 C53 1_554 3.516(6) yes
O3 H22 . 2.47(7) no
O3 H23 . 2.58(7) no
O3 H26 . 2.495(9) no
O3 H55 4_664 2.61(4) no
O3 H56 4_664 3.54(3) no
O3 H57 4_664 2.66(3) no
O3 H60 4_664 3.56(4) no
O3 H62 1_554 2.67(6) no
O4 O5 . 2.957(3) yes
O4 O12 . 2.609(3) yes
O4 C19 . 3.379(3) yes
O4 C26 . 3.520(4) yes
O4 C33 . 1.428(4) yes
O4 C34 . 2.357(4) yes
O4 C51 . 2.347(4) yes
O4 C52 . 3.597(4) yes
O4 C55 . 2.424(4) yes
O4 C56 . 1.368(4) yes
O4 H18 . 3.36(9) no
O4 H19 . 2.59(7) no
O4 H24 . 2.69(8) no
O4 H28 . 3.01(2) no
O4 H29 . 3.54(2) no
O4 H33 . 1.959(8) no
O4 H34 . 1.972(7) no
O4 H35 . 3.16(1) no
O4 H36 . 2.41(1) no
O4 H64 . 2.61(1) no
O5 O6 . 3.540(3) yes
O5 C19 . 3.403(3) yes
O5 C33 . 2.379(4) yes
O5 C34 . 1.424(4) yes
O5 C35 . 1.409(4) yes
O5 C36 . 2.354(4) yes
O5 H19 . 3.27(9) no
O5 H33 . 2.45(1) no
O5 H34 . 3.17(1) no
O5 H35 . 1.958(8) no
O5 H36 . 1.956(9) no
O5 H37 . 1.946(8) no
O5 H38 . 1.949(8) no
O5 H39 . 2.5(1) no
O5 H40 . 2.80(9) no
O6 O7 . 2.920(3) yes
O6 C20 . 3.492(3) yes
O6 C21 . 3.507(4) yes
O6 C23 . 3.546(4) yes
O6 C35 . 2.334(4) yes
O6 C36 . 1.410(4) yes
O6 C37 . 1.414(4) yes
O6 C38 . 2.374(4) yes
O6 H20 . 3.51(9) no
O6 H22 . 2.83(8) no
O6 H37 . 2.409(9) no
O6 H38 . 2.66(1) no
O6 H39 . 2.00(8) no
O6 H40 . 2.06(7) no
O6 H41 . 1.939(8) no
O6 H42 . 1.951(7) no
O6 H43 . 3.17(1) no
O6 H44 . 2.48(1) no
O6 H62 1_554 3.47(6) no
O6 H63 1_554 3.13(5) no
O7 O8 . 2.619(3) yes
O7 C21 . 3.277(4) yes
O7 C37 . 2.386(3) yes
O7 C38 . 1.432(4) yes
O7 C39 . 1.369(3) yes
O7 C40 . 2.432(4) yes
O7 C44 . 2.345(3) yes
O7 H20 . 2.46(7) no
O7 H22 . 2.92(9) no
O7 H41 . 2.478(9) no
O7 H42 . 3.20(1) no
O7 H43 . 1.970(8) no
O7 H44 . 1.965(8) no
O7 H45 . 2.641(9) no
O7 H62 1_554 3.51(6) no
O8 O9 . 2.948(3) yes
O8 C21 . 3.357(3) yes
O8 C23 . 3.475(3) yes
O8 C39 . 2.364(3) yes
O8 C43 . 2.437(4) yes
O8 C44 . 1.376(3) yes
O8 C45 . 1.418(3) yes
O8 C46 . 2.373(4) yes
O8 H20 . 2.49(7) no
O8 H22 . 3.4(1) no
O8 H23 . 2.98(8) no
O8 H48 . 2.65(1) no
O8 H49 . 1.953(7) no
O8 H50 . 1.955(8) no
O8 H51 . 3.17(1) no
O8 H52 . 2.461(9) no
O9 O10 . 3.458(5) yes
O9 O11 . 2.878(5) yes
O9 C23 . 3.360(4) yes
O9 C45 . 2.375(4) yes
O9 C46 . 1.418(4) yes
O9 C47 . 1.409(4) yes
O9 C48 . 2.347(5) yes
O9 H20 . 3.6(1) no
O9 H23 . 2.55(7) no
O9 H49 . 3.17(1) no
O9 H50 . 2.457(9) no
O9 H51 . 1.945(7) no
O9 H52 . 1.961(8) no
O9 H53 . 1.90(9) no
O9 H54 . 2.11(8) no
O9 H55 . 3.03(2) no
O9 H56 . 2.30(1) no
O9 H59 4_664 2.82(3) no
O10 O11 . 0.941(5) yes
O10 O12 . 2.764(5) yes
O10 C41 1_556 3.476(5) yes
O10 C42 1_556 3.523(6) yes
O10 C47 . 2.453(6) yes
O10 C48 . 1.371(6) yes
O10 C49 . 1.363(5) yes
O10 C50 . 2.142(7) yes
O10 H19 . 3.28(9) no
O10 H46 1_556 2.94(6) no
O10 H47 1_556 3.02(5) no
O10 H53 . 3.0(2) no
O10 H54 . 2.5(1) no
O10 H55 . 1.62(1) no
O10 H56 . 2.05(1) no
O10 H57 . 1.87(1) no
O10 H58 . 2.07(1) no
O10 H59 . 2.97(2) no
O10 H60 . 2.14(1) no
O11 O12 . 3.151(5) yes
O11 C19 . 3.421(5) yes
O11 C20 . 3.384(5) yes
O11 C23 . 3.168(6) yes
O11 C47 . 2.224(6) yes
O11 C48 . 1.197(7) yes
O11 C49 . 1.577(6) yes
O11 C50 . 2.740(7) yes
O11 H19 . 3.17(9) no
O11 H23 . 2.81(8) no
O11 H46 1_556 3.58(5) no
O11 H53 . 3.0(2) no
O11 H54 . 2.36(9) no
O11 H55 . 1.92(1) no
O11 H56 . 1.55(1) no
O11 H57 . 2.10(1) no
O11 H58 . 1.88(1) no
O11 H59 . 3.50(2) no
O11 H60 . 2.97(2) no
O12 C19 . 3.486(3) yes
O12 C26 . 3.384(4) yes
O12 C49 . 2.382(5) yes
O12 C50 . 1.417(4) yes
O12 C51 . 1.376(4) yes
O12 C52 . 2.440(6) yes
O12 C56 . 2.362(4) yes
O12 H19 . 2.64(7) no
O12 H24 . 2.65(7) no
O12 H29 . 3.06(2) no
O12 H46 1_556 3.26(5) no
O12 H57 . 3.19(1) no
O12 H58 . 2.48(1) no
O12 H59 . 1.952(8) no
O12 H60 . 1.960(9) no
O12 H61 . 2.66(1) no
N1 C1 . 2.475(4) yes
N1 C6 . 2.968(4) yes
N1 C9 . 1.469(4) yes
N1 C10 . 1.349(3) yes
N1 C11 . 2.461(4) yes
N1 C15 . 3.071(4) yes
N1 C16 . 1.472(4) yes
N1 C17 . 2.465(3) yes
N1 C18 . 2.929(3) yes
N1 H3 . 2.724(9) no
N1 H10 . 2.10(6) no
N1 H11 . 2.03(6) no
N1 H15 . 2.89(1) no
N1 H16 . 2.10(5) no
N1 H17 . 2.01(7) no
N1 H18 . 2.68(7) no
N2 C11 . 2.394(4) yes
N2 C12 . 1.338(4) yes
N2 C13 . 1.348(5) yes
N2 C14 . 2.387(5) yes
N2 C15 . 2.762(5) yes
N2 H4 1_556 3.22(5) no
N2 H12 . 1.972(9) no
N2 H13 . 1.973(9) no
N2 H14 . 3.23(2) no
N2 H32 3_745 2.89(8) no
N2 H42 1_556 2.83(5) no
C1 C2 . 1.388(4) yes
C1 C3 . 2.426(5) yes
C1 C4 . 2.754(5) yes
C1 C5 . 2.428(4) yes
C1 C6 . 1.379(4) yes
C1 C9 . 1.510(4) yes
C1 C10 . 3.527(4) yes
C1 C16 . 3.002(4) yes
C1 H1 . 2.028(9) no
C1 H3 . 2.018(9) no
C1 H10 . 2.01(6) no
C1 H11 . 1.97(5) no
C1 H16 . 2.64(7) no
C1 H49 2_555 3.40(4) no
C2 C3 . 1.400(5) yes
C2 C4 . 2.365(5) yes
C2 C5 . 2.786(5) yes
C2 C6 . 2.381(5) yes
C2 C7 . 2.529(5) yes
C2 C9 . 2.512(4) yes
C2 H1 . 0.950(4) no
C2 H2 . 3.22(2) no
C2 H3 . 3.24(2) no
C2 H4 . 2.66(2) no
C2 H5 . 2.89(2) no
C2 H6 . 3.27(2) no
C2 H10 . 2.98(9) no
C2 H11 . 2.45(7) no
C2 H16 . 3.34(9) no
C2 H49 2_555 3.27(4) no
C2 H51 2_555 3.31(5) no
C3 C4 . 1.357(6) yes
C3 C5 . 2.421(6) yes
C3 C6 . 2.771(6) yes
C3 C7 . 1.512(6) yes
C3 H1 . 2.05(1) no
C3 H2 . 1.99(1) no
C3 H4 . 2.05(1) no
C3 H5 . 2.03(1) no
C3 H6 . 2.04(1) no
C3 H51 2_555 3.23(5) no
C4 C5 . 1.391(6) yes
C4 C6 . 2.374(5) yes
C4 C7 . 2.502(7) yes
C4 C8 . 2.529(7) yes
C4 H1 . 3.22(2) no
C4 H2 . 0.950(6) no
C4 H3 . 3.24(2) no
C4 H4 . 3.21(2) no
C4 H5 . 2.96(2) no
C4 H6 . 2.58(2) no
C4 H7 . 2.56(2) no
C4 H8 . 3.12(2) no
C4 H9 . 3.14(2) no
C4 H25 3_745 3.47(8) no
C4 H27 3_745 3.42(9) no
C5 C6 . 1.398(5) yes
C5 C8 . 1.487(6) yes
C5 H2 . 2.02(1) no
C5 H3 . 2.04(1) no
C5 H7 . 2.00(1) no
C5 H8 . 2.03(1) no
C5 H9 . 2.01(1) no
C5 H25 3_745 2.89(7) no
C6 C8 . 2.504(5) yes
C6 C9 . 2.518(4) yes
C6 C16 . 3.442(4) yes
C6 H1 . 3.24(2) no
C6 H2 . 3.23(2) no
C6 H3 . 0.950(5) no
C6 H7 . 3.27(2) no
C6 H8 . 2.77(1) no
C6 H9 . 2.71(1) no
C6 H10 . 2.83(9) no
C6 H11 . 3.23(9) no
C6 H16 . 2.94(8) no
C6 H25 3_745 3.06(6) no
C6 H30 3_745 3.01(8) no
C6 H63 2_456 3.43(6) no
C7 H1 . 2.68(2) no
C7 H2 . 2.63(2) no
C7 H4 . 0.950(6) no
C7 H5 . 0.950(7) no
C7 H6 . 0.950(7) no
C7 H35 2_455 3.38(6) no
C7 H36 2_455 3.51(6) no
C7 H51 2_555 3.08(7) no
C8 H2 . 2.68(2) no
C8 H3 . 2.65(1) no
C8 H7 . 0.950(7) no
C8 H8 . 0.950(7) no
C8 H9 . 0.950(6) no
C8 H25 3_745 3.12(8) no
C8 H26 2_455 3.33(7) no
C9 C10 . 2.503(4) yes
C9 C11 . 2.962(4) yes
C9 C15 . 3.149(5) yes
C9 C16 . 2.483(4) yes
C9 C17 . 3.117(4) yes
C9 C18 . 3.548(4) yes
C9 H1 . 2.65(1) no
C9 H3 . 2.66(1) no
C9 H10 . 1.00(3) no
C9 H11 . 0.97(3) no
C9 H15 . 2.84(1) no
C9 H16 . 2.70(7) no
C9 H17 . 3.3(1) no
C9 H18 . 3.43(9) no
C9 H39 . 3.6(1) no
C10 C11 . 1.498(4) yes
C10 C12 . 2.476(4) yes
C10 C15 . 2.533(4) yes
C10 C16 . 2.437(4) yes
C10 C17 . 3.425(4) yes
C10 C18 . 3.567(4) yes
C10 H3 . 3.12(1) no
C10 H10 . 2.67(8) no
C10 H11 . 3.17(9) no
C10 H12 . 2.59(1) no
C10 H15 . 2.71(1) no
C10 H16 . 3.17(8) no
C10 H17 . 2.44(8) no
C10 H18 . 2.99(8) no
C10 H43 1_556 3.27(4) no
C10 H45 1_556 3.35(5) no
C10 H64 2_456 3.32(3) no
C11 C12 . 1.376(4) yes
C11 C13 . 2.693(4) yes
C11 C14 . 2.380(4) yes
C11 C15 . 1.383(4) yes
C11 H10 . 2.59(8) no
C11 H12 . 2.006(8) no
C11 H14 . 3.25(1) no
C11 H15 . 2.032(8) no
C11 H32 3_745 3.40(7) no
C11 H43 1_556 3.19(4) no
C11 H44 1_556 3.55(4) no
C12 C13 . 2.276(5) yes
C12 C14 . 2.699(5) yes
C12 C15 . 2.358(5) yes
C12 C32 3_745 3.471(5) yes
C12 H12 . 0.950(4) no
C12 H13 . 3.13(1) no
C12 H15 . 3.22(1) no
C12 H30 3_745 3.42(8) no
C12 H32 3_745 2.86(8) no
C12 H34 2_456 3.48(3) no
C12 H42 1_556 3.08(4) no
C12 H43 1_556 3.08(5) no
C13 C14 . 1.348(5) yes
C13 C15 . 2.329(5) yes
C13 C41 2_555 3.499(5) yes
C13 H12 . 3.14(1) no
C13 H13 . 0.950(5) no
C13 H14 . 2.00(1) no
C13 H15 . 3.19(2) no
C13 H17 2_556 3.1(2) no
C13 H32 3_745 3.43(8) no
C13 H42 1_556 3.38(5) no
C13 H46 2_555 3.35(8) no
C14 C15 . 1.366(5) yes
C14 C41 2_555 3.469(5) yes
C14 H13 . 1.98(1) no
C14 H14 . 0.950(5) no
C14 H15 . 2.02(1) no
C14 H17 2_556 2.9(2) no
C14 H46 2_555 3.58(8) no
C14 H64 . 3.39(2) no
C15 H10 . 2.60(8) no
C15 H11 . 3.5(1) no
C15 H12 . 3.21(1) no
C15 H13 . 3.18(2) no
C15 H14 . 2.033(9) no
C15 H15 . 0.950(5) no
C15 H18 . 3.6(1) no
C15 H33 . 3.43(2) no
C15 H64 . 3.59(2) no
C16 C17 . 1.508(4) yes
C16 C18 . 2.543(4) yes
C16 C22 . 2.507(4) yes
C16 H3 . 3.34(1) no
C16 H10 . 3.4(1) no
C16 H11 . 2.68(7) no
C16 H13 2_456 3.43(4) no
C16 H14 2_456 3.32(3) no
C16 H16 . 1.05(3) no
C16 H17 . 1.01(3) no
C16 H18 . 2.71(7) no
C16 H21 . 2.64(8) no
C16 H63 2_456 3.27(5) no
C16 H64 2_456 3.45(3) no
C17 C18 . 1.389(4) yes
C17 C19 . 2.420(4) yes
C17 C20 . 2.802(3) yes
C17 C21 . 2.411(4) yes
C17 C22 . 1.389(4) yes
C17 H11 . 2.82(8) no
C17 H13 2_456 3.17(4) no
C17 H16 . 2.11(5) no
C17 H17 . 2.07(7) no
C17 H18 . 2.04(6) no
C17 H19 . 3.24(9) no
C17 H20 . 3.31(9) no
C17 H21 . 2.00(6) no
C17 H39 . 3.3(1) no
C18 C19 . 1.386(4) yes
C18 C20 . 2.393(4) yes
C18 C21 . 2.745(4) yes
C18 C22 . 2.375(4) yes
C18 H11 . 3.14(9) no
C18 H13 2_456 3.59(4) no
C18 H16 . 3.37(9) no
C18 H17 . 2.9(1) no
C18 H18 . 0.97(3) no
C18 H19 . 1.99(5) no
C18 H21 . 3.2(1) no
C18 H39 . 3.2(1) no
C18 H45 1_556 3.54(3) no
C18 H46 1_556 2.93(4) no
C19 C20 . 1.376(4) yes
C19 C21 . 2.381(4) yes
C19 C22 . 2.755(4) yes
C19 C23 . 2.542(4) yes
C19 H18 . 2.04(6) no
C19 H19 . 0.95(3) no
C19 H20 . 3.32(9) no
C19 H22 . 3.3(1) no
C19 H23 . 3.13(9) no
C19 H37 . 3.25(1) no
C19 H39 . 3.2(1) no
C19 H46 1_556 3.21(4) no
C19 H54 . 3.1(1) no
C20 C21 . 1.386(4) yes
C20 C22 . 2.400(4) yes
C20 C23 . 1.511(4) yes
C20 C36 . 3.490(4) yes
C20 H18 . 3.3(1) no
C20 H19 . 2.06(6) no
C20 H20 . 2.12(6) no
C20 H21 . 3.20(9) no
C20 H22 . 2.15(7) no
C20 H23 . 2.06(6) no
C20 H37 . 3.17(1) no
C20 H39 . 3.1(1) no
C20 H41 . 3.57(1) no
C20 H54 . 2.9(1) no
C21 C22 . 1.378(4) yes
C21 C23 . 2.478(4) yes
C21 C37 . 3.507(5) yes
C21 H19 . 3.26(9) no
C21 H20 . 1.02(3) no
C21 H21 . 1.97(6) no
C21 H22 . 2.79(8) no
C21 H23 . 2.78(8) no
C21 H39 . 3.2(1) no
C21 H41 . 2.83(1) no
C21 H52 . 3.01(1) no
C21 H54 . 3.0(1) no
C22 H11 . 3.6(1) no
C22 H13 2_456 3.40(5) no
C22 H16 . 2.59(7) no
C22 H17 . 3.0(1) no
C22 H18 . 3.25(9) no
C22 H20 . 2.05(6) no
C22 H21 . 0.90(3) no
C22 H38 2_455 3.42(2) no
C22 H39 . 3.3(1) no
C22 H40 2_455 3.6(1) no
C22 H41 . 3.06(1) no
C22 H52 . 3.60(2) no
C22 H54 . 3.5(1) no
C23 C24 . 2.354(4) yes
C23 H19 . 2.78(8) no
C23 H20 . 2.68(7) no
C23 H22 . 1.05(3) no
C23 H23 . 0.93(2) no
C23 H37 . 3.01(1) no
C23 H54 . 3.4(1) no
C23 H62 1_554 3.55(5) no
C24 C25 . 1.480(4) yes
C24 C26 . 2.507(4) yes
C24 C30 . 2.458(4) yes
C24 H22 . 2.50(7) no
C24 H23 . 2.56(7) no
C24 H24 . 2.72(7) no
C24 H26 . 2.59(1) no
C24 H37 . 3.31(1) no
C24 H58 . 3.28(2) no
C24 H62 1_554 3.35(5) no
C25 C26 . 1.371(4) yes
C25 C27 . 2.411(5) yes
C25 C28 . 2.747(4) yes
C25 C29 . 2.415(4) yes
C25 C30 . 1.396(4) yes
C25 H2 2_555 3.29(6) no
C25 H24 . 2.01(6) no
C25 H26 . 2.037(8) no
C25 H48 4_665 3.31(4) no
C25 H58 . 3.15(2) no
C26 C27 . 1.396(4) yes
C26 C28 . 2.377(4) yes
C26 C29 . 2.775(4) yes
C26 C30 . 2.391(4) yes
C26 C31 . 2.523(5) yes
C26 H24 . 0.90(3) no
C26 H25 . 3.24(1) no
C26 H26 . 3.24(2) no
C26 H27 . 3.29(2) no
C26 H28 . 2.75(2) no
C26 H29 . 2.76(2) no
C26 H36 . 3.04(2) no
C26 H48 4_665 3.48(4) no
C26 H58 . 2.85(1) no
C27 C28 . 1.384(5) yes
C27 C29 . 2.421(5) yes
C27 C30 . 2.783(5) yes
C27 C31 . 1.508(5) yes
C27 H6 2_555 3.51(9) no
C27 H24 . 1.96(5) no
C27 H25 . 2.020(9) no
C27 H27 . 2.04(1) no
C27 H28 . 2.04(1) no
C27 H29 . 2.03(1) no
C27 H48 4_665 3.37(5) no
C27 H50 4_665 3.33(4) no
C28 C29 . 1.373(5) yes
C28 C30 . 2.370(5) yes
C28 C31 . 2.529(6) yes
C28 C32 . 2.526(6) yes
C28 H2 2_555 3.29(8) no
C28 H6 2_555 3.43(9) no
C28 H8 3_755 3.29(8) no
C28 H24 . 3.17(9) no
C28 H25 . 0.950(5) no
C28 H26 . 3.23(2) no
C28 H27 . 2.58(2) no
C28 H28 . 3.13(2) no
C28 H29 . 3.11(2) no
C28 H30 . 2.56(1) no
C28 H31 . 3.13(2) no
C28 H32 . 3.12(2) no
C28 H48 4_665 3.04(5) no
C28 H49 4_665 3.56(5) no
C28 H50 4_665 3.56(4) no
C29 C30 . 1.386(4) yes
C29 C32 . 1.525(5) yes
C29 H2 2_555 2.88(8) no
C29 H7 2_555 3.46(8) no
C29 H25 . 2.01(1) no
C29 H26 . 2.04(1) no
C29 H30 . 2.04(1) no
C29 H31 . 2.04(1) no
C29 H32 . 2.06(1) no
C29 H47 4_665 3.36(5) no
C29 H48 4_665 2.86(5) no
C30 C32 . 2.527(4) yes
C30 C42 4_665 3.564(4) yes
C30 H2 2_555 2.88(7) no
C30 H7 2_555 2.90(7) no
C30 H24 . 3.22(9) no
C30 H25 . 3.22(2) no
C30 H26 . 0.950(4) no
C30 H30 . 3.29(2) no
C30 H31 . 2.76(1) no
C30 H32 . 2.77(1) no
C30 H47 4_665 2.89(4) no
C30 H48 4_665 2.98(4) no
C30 H55 4_664 3.58(5) no
C31 H24 . 2.60(7) no
C31 H25 . 2.67(2) no
C31 H27 . 0.950(6) no
C31 H28 . 0.950(6) no
C31 H29 . 0.950(6) no
C31 H50 4_665 3.55(6) no
C32 H2 2_555 3.49(9) no
C32 H3 3_755 3.43(7) no
C32 H7 2_555 3.6(1) no
C32 H12 3_755 3.43(8) no
C32 H25 . 2.66(2) no
C32 H26 . 2.68(1) no
C32 H30 . 0.950(6) no
C32 H31 . 0.950(7) no
C32 H32 . 0.950(6) no
C32 H47 4_665 3.54(7) no
C32 H48 4_665 3.53(6) no
C33 C34 . 1.478(5) yes
C33 C55 . 2.803(5) yes
C33 C56 . 2.382(5) yes
C33 H12 2_556 3.43(3) no
C33 H15 . 3.56(2) no
C33 H19 . 3.6(1) no
C33 H24 . 3.5(1) no
C33 H28 . 3.29(2) no
C33 H33 . 0.950(5) no
C33 H34 . 0.950(4) no
C33 H35 . 2.01(1) no
C33 H36 . 2.00(1) no
C33 H64 . 2.47(1) no
C34 C35 . 2.359(5) yes
C34 H5 2_555 2.98(5) no
C34 H24 . 3.4(1) no
C34 H33 . 2.01(1) no
C34 H34 . 2.01(1) no
C34 H35 . 0.950(4) no
C34 H36 . 0.950(5) no
C34 H37 . 2.57(1) no
C34 H38 . 2.55(1) no
C35 C36 . 1.503(5) yes
C35 H21 2_555 3.3(2) no
C35 H22 . 3.5(1) no
C35 H35 . 2.71(1) no
C35 H36 . 2.43(1) no
C35 H37 . 0.950(5) no
C35 H38 . 0.950(4) no
C35 H39 . 2.08(8) no
C35 H40 . 2.20(7) no
C36 C37 . 2.349(4) yes
C36 H1 . 3.56(2) no
C36 H11 . 3.4(1) no
C36 H21 2_555 3.4(1) no
C36 H22 . 3.5(1) no
C36 H37 . 2.03(1) no
C36 H38 . 2.035(9) no
C36 H39 . 0.93(4) no
C36 H40 . 1.09(3) no
C36 H41 . 2.51(1) no
C36 H42 . 2.57(1) no
C37 C38 . 1.494(4) yes
C37 H20 . 3.26(9) no
C37 H22 . 3.6(1) no
C37 H39 . 2.5(1) no
C37 H40 . 2.58(8) no
C37 H41 . 0.950(5) no
C37 H42 . 0.950(4) no
C37 H43 . 2.02(1) no
C37 H44 . 2.022(9) no
C38 C39 . 2.386(4) yes
C38 C40 . 2.806(4) yes
C38 H20 . 3.4(1) no
C38 H41 . 2.021(9) no
C38 H42 . 2.029(9) no
C38 H43 . 0.950(5) no
C38 H44 . 0.950(5) no
C38 H45 . 2.49(1) no
C39 C40 . 1.376(4) yes
C39 C41 . 2.394(4) yes
C39 C42 . 2.758(4) yes
C39 C43 . 2.398(4) yes
C39 C44 . 1.398(4) yes
C39 H20 . 3.4(1) no
C39 H43 . 2.64(1) no
C39 H44 . 2.59(1) no
C39 H45 . 2.020(8) no
C39 H46 . 3.25(1) no
C39 H48 . 3.26(1) no
C40 C41 . 1.377(4) yes
C40 C42 . 2.365(4) yes
C40 C43 . 2.745(5) yes
C40 C44 . 2.394(4) yes
C40 C52 1_554 3.352(5) yes
C40 H14 2_455 3.14(6) no
C40 H18 1_554 3.4(3) no
C40 H43 . 2.82(1) no
C40 H44 . 2.66(1) no
C40 H45 . 0.950(4) no
C40 H46 . 2.028(9) no
C40 H47 . 3.22(2) no
C40 H61 1_554 3.42(7) no
C41 C42 . 1.356(5) yes
C41 C43 . 2.378(5) yes
C41 C44 . 2.768(4) yes
C41 H13 2_455 3.19(8) no
C41 H14 2_455 3.13(7) no
C41 H18 1_554 3.4(3) no
C41 H45 . 2.022(9) no
C41 H46 . 0.950(4) no
C41 H47 . 2.00(1) no
C41 H48 . 3.23(2) no
C41 H60 1_554 2.90(7) no
C41 H61 1_554 3.50(8) no
C42 C43 . 1.381(5) yes
C42 C44 . 2.397(4) yes
C42 H13 2_455 3.56(9) no
C42 H26 4_664 3.43(4) no
C42 H32 4_664 3.35(6) no
C42 H45 . 3.22(2) no
C42 H46 . 2.01(1) no
C42 H47 . 0.950(5) no
C42 H48 . 2.03(1) no
C42 H60 1_554 2.91(7) no
C43 C44 . 1.384(4) yes
C43 C45 . 2.794(5) yes
C43 H32 4_664 3.53(6) no
C43 H46 . 3.23(1) no
C43 H47 . 2.028(9) no
C43 H48 . 0.950(5) no
C43 H49 . 2.75(1) no
C43 H50 . 2.69(1) no
C44 C45 . 2.376(4) yes
C44 H20 . 3.4(1) no
C44 H45 . 3.25(1) no
C44 H47 . 3.25(1) no
C44 H48 . 2.033(9) no
C44 H49 . 2.58(1) no
C44 H50 . 2.61(1) no
C45 C46 . 1.507(4) yes
C45 H20 . 3.44(9) no
C45 H23 . 3.6(1) no
C45 H48 . 2.49(1) no
C45 H49 . 0.950(4) no
C45 H50 . 0.950(5) no
C45 H51 . 2.029(9) no
C45 H52 . 2.04(1) no
C46 C47 . 2.356(5) yes
C46 H1 2_455 3.59(4) no
C46 H4 2_455 3.23(6) no
C46 H20 . 3.28(9) no
C46 H23 . 3.37(9) no
C46 H49 . 2.032(9) no
C46 H50 . 2.04(1) no
C46 H51 . 0.950(4) no
C46 H52 . 0.950(5) no
C46 H53 . 2.5(1) no
C46 H54 . 2.8(1) no
C47 C48 . 1.469(7) yes
C47 H23 . 3.14(9) no
C47 H51 . 2.60(1) no
C47 H52 . 2.52(1) no
C47 H53 . 0.93(5) no
C47 H54 . 1.13(4) no
C47 H55 . 1.96(1) no
C47 H56 . 1.99(1) no
C48 C49 . 2.298(7) yes
C48 C50 . 3.430(7) yes
C48 H23 . 3.3(1) no
C48 H47 1_556 3.45(5) no
C48 H53 . 2.0(1) no
C48 H54 . 2.09(8) no
C48 H55 . 0.950(7) no
C48 H56 . 0.950(6) no
C48 H57 . 2.40(2) no
C48 H58 . 2.83(2) no
C48 H59 4_664 3.51(3) no
C48 H60 . 3.39(3) no
C48 H61 4_664 3.28(4) no
C49 C50 . 1.509(7) yes
C49 H24 . 3.40(9) no
C49 H50 4_665 3.47(4) no
C49 H55 . 2.48(2) no
C49 H56 . 2.50(2) no
C49 H57 . 0.950(5) no
C49 H58 . 0.950(6) no
C49 H59 . 2.04(2) no
C49 H60 . 2.02(2) no
C50 C51 . 2.386(6) yes
C50 C52 . 2.830(8) yes
C50 H24 . 3.46(9) no
C50 H29 . 3.52(2) no
C50 H46 1_556 3.43(8) no
C50 H50 4_665 3.58(5) no
C50 H55 . 3.40(3) no
C50 H56 4_665 3.34(3) no
C50 H57 . 2.03(1) no
C50 H58 . 2.02(2) no
C50 H59 . 0.950(5) no
C50 H60 . 0.950(6) no
C50 H61 . 2.54(2) no
C51 C52 . 1.369(5) yes
C51 C53 . 2.387(6) yes
C51 C54 . 2.747(6) yes
C51 C55 . 2.395(6) yes
C51 C56 . 1.403(5) yes
C51 H19 . 3.33(9) no
C51 H24 . 3.5(1) no
C51 H29 . 3.17(2) no
C51 H45 1_556 3.49(5) no
C51 H46 1_556 3.55(6) no
C51 H59 . 2.61(1) no
C51 H60 . 2.62(1) no
C51 H61 . 2.02(1) no
C51 H62 . 3.25(2) no
C51 H64 . 3.25(2) no
C52 C53 . 1.354(7) yes
C52 C54 . 2.331(8) yes
C52 C55 . 2.724(6) yes
C52 C56 . 2.378(5) yes
C52 H9 2_556 3.31(7) no
C52 H45 1_556 3.42(7) no
C52 H56 4_665 3.23(5) no
C52 H59 . 2.82(2) no
C52 H60 . 2.73(2) no
C52 H61 . 0.950(6) no
C52 H62 . 2.02(1) no
C52 H63 . 3.20(2) no
C53 C54 . 1.348(7) yes
C53 C55 . 2.382(7) yes
C53 C56 . 2.759(6) yes
C53 H9 2_556 2.77(9) no
C53 H22 1_556 3.5(3) no
C53 H44 1_556 3.08(7) no
C53 H61 . 1.98(1) no
C53 H62 . 0.950(6) no
C53 H63 . 2.01(2) no
C53 H64 . 3.25(2) no
C54 C55 . 1.389(6) yes
C54 C56 . 2.383(5) yes
C54 H3 2_556 3.44(6) no
C54 H9 2_556 2.90(8) no
C54 H16 2_556 3.4(2) no
C54 H44 1_556 2.93(6) no
C54 H61 . 3.17(2) no
C54 H62 . 1.99(2) no
C54 H63 . 0.950(7) no
C54 H64 . 2.06(1) no
C55 C56 . 1.368(5) yes
C55 H3 2_556 3.53(4) no
C55 H9 2_556 3.55(7) no
C55 H17 2_556 3.5(2) no
C55 H33 . 2.72(1) no
C55 H34 . 2.77(1) no
C55 H44 1_556 3.49(5) no
C55 H62 . 3.24(2) no
C55 H63 . 2.02(1) no
C55 H64 . 0.950(6) no
C56 H18 . 3.6(1) no
C56 H19 . 3.31(9) no
C56 H24 . 3.5(1) no
C56 H28 . 3.28(2) no
C56 H29 . 3.44(2) no
C56 H33 . 2.62(1) no
C56 H34 . 2.60(1) no
C56 H61 . 3.25(2) no
C56 H63 . 3.23(2) no
C56 H64 . 2.00(1) no

loop_
_geom_torsion_atom_site_label_1
_geom_torsion_atom_site_label_2
_geom_torsion_atom_site_label_3
_geom_torsion_atom_site_label_4
_geom_torsion
_geom_torsion_publ_flag
C24 O2 C23 C20 176.9(3) yes
C23 O2 C24 O3 -1.4(6) yes
C23 O2 C24 C25 178.1(3) yes
C56 O4 C33 C34 -177.4(4) yes
C33 O4 C56 C51 169.6(4) yes
C33 O4 C56 C55 -10.1(7) yes
C35 O5 C34 C33 158.9(4) yes
C34 O5 C35 C36 178.2(4) yes
C37 O6 C36 C35 -178.7(4) yes
C36 O6 C37 C38 175.8(4) yes
C39 O7 C38 C37 176.8(4) yes
C38 O7 C39 C40 -6.7(6) yes
C38 O7 C39 C44 174.3(4) yes
C45 O8 C44 C39 -169.5(4) yes
C45 O8 C44 C43 10.7(6) yes
C44 O8 C45 C46 177.0(4) yes
C47 O9 C46 C45 -174.3(5) yes
C46 O9 C47 C48 -172.3(5) yes
C48 O10 O11 C48 0.0(4) yes
C48 O10 O11 C49 123.0(5) yes
C49 O10 O11 C48 -123.0(5) yes
C49 O10 O11 C49 0.0(4) yes
O11 O10 C48 O11 0.0(4) yes
O11 O10 C48 C47 92.1(7) yes
C49 O10 C48 O11 66.3(6) yes
C49 O10 C48 C47 158.4(6) yes
O11 O10 C49 O11 0.0(4) yes
O11 O10 C49 C50 -145.9(6) yes
C48 O10 C49 O11 -52.0(6) yes
C48 O10 C49 C50 162.1(6) yes
O10 O11 C48 O10 0.0(3) yes
O10 O11 C48 C47 -109.4(6) yes
C49 O11 C48 O10 -50.6(5) yes
C49 O11 C48 C47 -160.1(5) yes
O10 O11 C49 O10 0.0(3) yes
O10 O11 C49 C50 43.1(7) yes
C48 O11 C49 O10 61.9(7) yes
C48 O11 C49 C50 104.9(8) yes
C51 O12 C50 C49 -179.1(5) yes
C50 O12 C51 C52 8.1(8) yes
C50 O12 C51 C56 -173.1(5) yes
C10 N1 C9 C1 115.4(4) yes
C16 N1 C9 C1 -60.4(5) yes
C9 N1 C10 O1 -166.0(4) yes
C9 N1 C10 C11 17.8(6) yes
C16 N1 C10 O1 9.6(6) yes
C16 N1 C10 C11 -166.6(3) yes
C9 N1 C16 C17 -73.6(5) yes
C10 N1 C16 C17 110.4(4) yes
C13 N2 C12 C11 1.1(7) yes
C12 N2 C13 C14 -0.5(7) yes
C6 C1 C2 C3 -2.1(7) yes
C9 C1 C2 C3 176.9(4) yes
C2 C1 C6 C5 2.5(7) yes
C9 C1 C6 C5 -176.5(4) yes
C2 C1 C9 N1 133.6(4) yes
C6 C1 C9 N1 -47.4(6) yes
C1 C2 C3 C4 1.5(7) yes
C1 C2 C3 C7 -179.5(4) yes
C2 C3 C4 C5 -1.2(8) yes
C7 C3 C4 C5 179.8(5) yes
C3 C4 C5 C6 1.4(8) yes
C3 C4 C5 C8 -179.0(5) yes
C4 C5 C6 C1 -2.1(7) yes
C8 C5 C6 C1 178.4(5) yes
O1 C10 C11 C12 43.9(5) yes
O1 C10 C11 C15 -127.9(4) yes
N1 C10 C11 C12 -139.8(4) yes
N1 C10 C11 C15 48.4(5) yes
C10 C11 C12 N2 -173.8(4) yes
C15 C11 C12 N2 -1.5(7) yes
C10 C11 C15 C14 173.1(4) yes
C12 C11 C15 C14 1.2(6) yes
N2 C13 C14 C15 0.3(7) yes
C13 C14 C15 C11 -0.7(7) yes
N1 C16 C17 C18 -38.6(5) yes
N1 C16 C17 C22 141.5(3) yes
C16 C17 C18 C19 178.6(4) yes
C22 C17 C18 C19 -1.6(6) yes
C16 C17 C22 C21 -178.2(4) yes
C18 C17 C22 C21 2.0(6) yes
C17 C18 C19 C20 -0.5(5) yes
C18 C19 C20 C21 2.3(5) yes
C18 C19 C20 C23 -175.9(3) yes
C19 C20 C21 C22 -1.9(6) yes
C23 C20 C21 C22 176.3(4) yes
C19 C20 C23 O2 6.2(5) yes
C21 C20 C23 O2 -171.9(3) yes
C20 C21 C22 C17 -0.2(6) yes
O2 C24 C25 C26 -4.2(5) yes
O2 C24 C25 C30 178.1(3) yes
O3 C24 C25 C26 175.3(4) yes
O3 C24 C25 C30 -2.4(6) yes
C24 C25 C26 C27 -177.3(4) yes
C30 C25 C26 C27 0.3(6) yes
C24 C25 C30 C29 178.5(4) yes
C26 C25 C30 C29 0.7(6) yes
C25 C26 C27 C28 -0.6(6) yes
C25 C26 C27 C31 179.9(4) yes
C26 C27 C28 C29 -0.3(7) yes
C31 C27 C28 C29 179.3(5) yes
C27 C28 C29 C30 1.3(7) yes
C27 C28 C29 C32 179.5(4) yes
C28 C29 C30 C25 -1.5(7) yes
C32 C29 C30 C25 -179.7(5) yes
O4 C33 C34 O5 -78.5(4) yes
O5 C35 C36 O6 162.3(3) yes
O6 C37 C38 O7 -73.7(4) yes
O7 C39 C40 C41 -178.3(3) yes
C44 C39 C40 C41 0.6(6) yes
O7 C39 C44 O8 -1.4(5) yes
O7 C39 C44 C43 178.4(3) yes
C40 C39 C44 O8 179.6(3) yes
C40 C39 C44 C43 -0.6(6) yes
C39 C40 C41 C42 -0.2(6) yes
C40 C41 C42 C43 -0.2(7) yes
C41 C42 C43 C44 0.2(7) yes
C42 C43 C44 O8 180.0(4) yes
C42 C43 C44 C39 0.3(6) yes
O8 C45 C46 O9 78.7(4) yes
O9 C47 C48 O10 -128.1(6) yes
O9 C47 C48 O11 -81.4(7) yes
O10 C49 C50 O12 82.4(6) yes
O11 C49 C50 O12 58.3(8) yes
O12 C51 C52 C53 179.1(5) yes
C56 C51 C52 C53 0.3(8) yes
O12 C51 C56 O4 1.1(5) yes
O12 C51 C56 C55 -179.2(4) yes
C52 C51 C56 O4 -179.9(5) yes
C52 C51 C56 C55 -0.2(8) yes
C51 C52 C53 C54 -0.0(9) yes
C52 C53 C54 C55 -0.2(1) yes
C53 C54 C55 C56 0.2(1) yes
C54 C55 C56 O4 179.7(5) yes
C54 C55 C56 C51 0.0(9) yes
